data_4069582
loop_
_publ_author_name
'Vicente, Jos\'e'
'Saura-Llamas, Isabel'
'Turp\'in, Juana'
'Bautista, Delia'
'de Arellano, Carmen Ram\'irez'
'Jones, Peter G.'

_publ_section_title
;
 Insertion of One, Two, and Three Molecules of Alkyne into the Pd&#x2212;C
 Bond of Ortho-palladated Primary and Secondary Arylalkylamines
;
_journal_issue 14
_journal_name_full Organometallics
_journal_page_first 4175
_journal_paper_doi 10.1021/om9002895
_journal_volume 28
_journal_year 2009
_chemical_formula_sum 'C30 H33 Br N2 O2 Pd'
_chemical_formula_weight 639.89
_chemical_name_systematic
; 
 ? 
;
_space_group_IT_number 2
_symmetry_cell_setting triclinic
_symmetry_space_group_name_Hall '-P 1'
_symmetry_space_group_name_H-M 'P -1'
_atom_sites_solution_hydrogens geom
_atom_sites_solution_primary direct
_atom_sites_solution_secondary difmap
_audit_creation_method SHELXL-97
_cell_angle_alpha 89.506(2)
_cell_angle_beta 78.929(2)
_cell_angle_gamma 70.892(2)
_cell_formula_units_Z 2
_cell_length_a 9.2820(4)
_cell_length_b 11.3665(5)
_cell_length_c 14.9421(7)
_cell_measurement_reflns_used 6679
_cell_measurement_temperature 173(2)
_cell_measurement_theta_max 28.05
_cell_measurement_theta_min 2.29
_cell_volume 1459.37(11)
_computing_cell_refinement 'Bruker SAINT'
_computing_data_collection 'Bruker SMART'
_computing_data_reduction 'Bruker SAINT'
_computing_molecular_graphics 'Bruker SHELXTL'
_computing_publication_material 'Bruker SHELXTL'
_computing_structure_refinement 'SHELXL-97 (Sheldrick, 1997)'
_computing_structure_solution 'SHELXS-97 (Sheldrick, 1990)'
_diffrn_ambient_temperature 173(2)
_diffrn_detector_area_resol_mean 8.26
_diffrn_measured_fraction_theta_full 0.993
_diffrn_measured_fraction_theta_max 0.908
_diffrn_measurement_device_type 'Bruker SMART APEX CCD'
_diffrn_measurement_method \w-scan
_diffrn_radiation_monochromator graphite
_diffrn_radiation_source 'fine-focus sealed tube'
_diffrn_radiation_type MoK\a
_diffrn_radiation_wavelength 0.71073
_diffrn_reflns_av_R_equivalents 0.0245
_diffrn_reflns_av_sigmaI/netI 0.0344
_diffrn_reflns_limit_h_max 12
_diffrn_reflns_limit_h_min -12
_diffrn_reflns_limit_k_max 14
_diffrn_reflns_limit_k_min -14
_diffrn_reflns_limit_l_max 19
_diffrn_reflns_limit_l_min -19
_diffrn_reflns_number 17030
_diffrn_reflns_theta_full 26.00
_diffrn_reflns_theta_max 28.24
_diffrn_reflns_theta_min 1.90
_exptl_absorpt_coefficient_mu 2.032
_exptl_absorpt_correction_T_max 0.7925
_exptl_absorpt_correction_T_min 0.7503
_exptl_absorpt_correction_type multi-scan
_exptl_absorpt_process_details SADABS
_exptl_crystal_colour colourless
_exptl_crystal_density_diffrn 1.456
_exptl_crystal_density_method 'not measured'
_exptl_crystal_description prism
_exptl_crystal_F_000 648
_exptl_crystal_size_max 0.15
_exptl_crystal_size_mid 0.12
_exptl_crystal_size_min 0.12
_refine_diff_density_max 0.529
_refine_diff_density_min -0.385
_refine_diff_density_rms 0.080
_refine_ls_extinction_method none
_refine_ls_goodness_of_fit_ref 1.046
_refine_ls_hydrogen_treatment 'NH free, rigid methyls others riding'
_refine_ls_matrix_type full
_refine_ls_number_parameters 332
_refine_ls_number_reflns 6555
_refine_ls_number_restraints 0
_refine_ls_restrained_S_all 1.046
_refine_ls_R_factor_all 0.0353
_refine_ls_R_factor_gt 0.0296
_refine_ls_shift/su_max 0.001
_refine_ls_shift/su_mean 0.000
_refine_ls_structure_factor_coef Fsqd
_refine_ls_weighting_details 'calc w=1/[\s^2^(Fo^2^)+(0.0346P)^2^+0.4178P] where P=(Fo^2^+2Fc^2^)/3'
_refine_ls_weighting_scheme calc
_refine_ls_wR_factor_gt 0.0683
_refine_ls_wR_factor_ref 0.0709
_reflns_number_gt 5778
_reflns_number_total 6555
_reflns_threshold_expression >2sigma(I)
_cod_data_source_file om9002895_si_002.cif
_cod_data_source_block ja43bs
_cod_database_code 4069582

loop_
_symmetry_equiv_pos_as_xyz
'x, y, z'
'-x, -y, -z'

loop_
_atom_site_label
_atom_site_type_symbol
_atom_site_fract_x
_atom_site_fract_y
_atom_site_fract_z
_atom_site_U_iso_or_equiv
_atom_site_adp_type
_atom_site_occupancy
_atom_site_symmetry_multiplicity
_atom_site_calc_flag
_atom_site_refinement_flags
_atom_site_disorder_assembly
_atom_site_disorder_group
Pd1 Pd -0.050623(19) 0.683630(15) 0.330773(11) 0.01848(6) Uani 1 1 d . . .
Br1 Br -0.19521(3) 0.64034(2) 0.480876(15) 0.02669(7) Uani 1 1 d . . .
N1 N 0.0740(2) 0.49209(18) 0.31512(14) 0.0200(4) Uani 1 1 d . . .
H01 H 0.074(3) 0.475(2) 0.3645(15) 0.005(6) Uiso 1 1 d . . .
N2 N -0.2524(2) 0.96041(19) 0.34800(15) 0.0305(5) Uani 1 1 d . . .
C1 C 0.3239(3) 0.5355(2) 0.28969(15) 0.0216(5) Uani 1 1 d . . .
C2 C 0.3146(3) 0.6481(2) 0.24780(15) 0.0207(5) Uani 1 1 d . . .
C3 C 0.4106(3) 0.7138(2) 0.26549(17) 0.0264(5) Uani 1 1 d . . .
H3 H 0.4096 0.7874 0.2346 0.032 Uiso 1 1 calc R . .
C4 C 0.5073(3) 0.6729(2) 0.32744(18) 0.0308(6) Uani 1 1 d . . .
H4 H 0.5712 0.7190 0.3394 0.037 Uiso 1 1 calc R . .
C5 C 0.5109(3) 0.5655(3) 0.37186(17) 0.0310(6) Uani 1 1 d . . .
H5 H 0.5749 0.5386 0.4157 0.037 Uiso 1 1 calc R . .
C6 C 0.4213(3) 0.4972(2) 0.35230(16) 0.0260(5) Uani 1 1 d . . .
H6 H 0.4260 0.4224 0.3822 0.031 Uiso 1 1 calc R . .
C7 C 0.2375(3) 0.4537(2) 0.26412(16) 0.0229(5) Uani 1 1 d . . .
H7A H 0.2382 0.4569 0.1978 0.027 Uiso 1 1 calc R . .
H7B H 0.2920 0.3664 0.2765 0.027 Uiso 1 1 calc R . .
C8 C -0.0176(3) 0.4234(2) 0.27918(17) 0.0251(5) Uani 1 1 d . . .
H8A H -0.0114 0.4363 0.2131 0.030 Uiso 1 1 calc R . .
H8B H -0.1282 0.4602 0.3099 0.030 Uiso 1 1 calc R . .
C9 C 0.2055(3) 0.6951(2) 0.18400(15) 0.0218(5) Uani 1 1 d . A .
C10 C 0.0534(3) 0.7151(2) 0.20552(15) 0.0206(5) Uani 1 1 d . . .
C11 C -0.1723(3) 0.8590(2) 0.34330(16) 0.0262(5) Uani 1 1 d . . .
C12 C -0.3651(3) 1.0871(2) 0.35266(19) 0.0322(6) Uani 1 1 d . . .
C13 C -0.3010(3) 1.1555(2) 0.2753(2) 0.0391(7) Uani 1 1 d . . .
H13A H -0.2000 1.1586 0.2834 0.059 Uiso 1 1 calc R . .
H13B H -0.3736 1.2406 0.2760 0.059 Uiso 1 1 calc R . .
H13C H -0.2882 1.1114 0.2168 0.059 Uiso 1 1 calc R . .
C14 C -0.5173(3) 1.0732(3) 0.3404(3) 0.0559(9) Uani 1 1 d . . .
H14A H -0.5016 1.0288 0.2815 0.084 Uiso 1 1 calc R . .
H14B H -0.5957 1.1560 0.3419 0.084 Uiso 1 1 calc R . .
H14C H -0.5531 1.0260 0.3898 0.084 Uiso 1 1 calc R . .
C15 C -0.3784(4) 1.1477(3) 0.4458(2) 0.0481(8) Uani 1 1 d . . .
H15A H -0.4099 1.0968 0.4939 0.072 Uiso 1 1 calc R . .
H15B H -0.4565 1.2313 0.4525 0.072 Uiso 1 1 calc R . .
H15C H -0.2775 1.1541 0.4509 0.072 Uiso 1 1 calc R . .
C16 C 0.2824(3) 0.7158(2) 0.08987(16) 0.0262(5) Uani 1 1 d . . .
O1 O 0.3411(2) 0.79507(19) 0.07050(13) 0.0416(5) Uani 1 1 d . A .
O2 O 0.2648(6) 0.6430(5) 0.0281(2) 0.0255(10) Uiso 0.596(16) 1 d P A 1
C17 C 0.3244(9) 0.6602(7) -0.0666(4) 0.0391(15) Uiso 0.596(16) 1 d P A 1
H17A H 0.4362 0.6511 -0.0761 0.047 Uiso 0.596(16) 1 calc PR A 1
H17B H 0.2667 0.7441 -0.0842 0.047 Uiso 0.596(16) 1 calc PR A 1
C18 C 0.3015(9) 0.5619(7) -0.1215(4) 0.0419(16) Uiso 0.596(16) 1 d P A 1
H18A H 0.3568 0.4797 -0.1020 0.050 Uiso 0.596(16) 1 calc PR A 1
H18B H 0.3425 0.5677 -0.1863 0.050 Uiso 0.596(16) 1 calc PR A 1
H18C H 0.1902 0.5735 -0.1125 0.050 Uiso 0.596(16) 1 calc PR A 1
O2' O 0.3039(11) 0.6129(8) 0.0320(4) 0.0345(17) Uiso 0.404(16) 1 d P A 2
C17' C 0.3699(13) 0.6205(11) -0.0637(6) 0.041(2) Uiso 0.404(16) 1 d P A 2
H17C H 0.4713 0.5531 -0.0823 0.049 Uiso 0.404(16) 1 calc PR A 2
H17D H 0.3867 0.7017 -0.0733 0.049 Uiso 0.404(16) 1 calc PR A 2
C18' C 0.2527(14) 0.6066(13) -0.1215(6) 0.048(3) Uiso 0.404(16) 1 d P A 2
H18D H 0.2335 0.5276 -0.1095 0.057 Uiso 0.404(16) 1 calc PR A 2
H18E H 0.2963 0.6075 -0.1866 0.057 Uiso 0.404(16) 1 calc PR A 2
H18F H 0.1545 0.6760 -0.1047 0.057 Uiso 0.404(16) 1 calc PR A 2
C21 C 0.0349(3) 0.2851(2) 0.29202(18) 0.0278(5) Uani 1 1 d . . .
C22 C 0.1114(3) 0.1984(3) 0.2187(2) 0.0378(6) Uani 1 1 d . . .
H22 H 0.1338 0.2261 0.1592 0.045 Uiso 1 1 calc R . .
C23 C 0.1552(4) 0.0713(3) 0.2322(3) 0.0509(9) Uani 1 1 d . . .
H23 H 0.2063 0.0125 0.1818 0.061 Uiso 1 1 calc R . .
C24 C 0.1244(4) 0.0309(3) 0.3184(3) 0.0539(9) Uani 1 1 d . . .
H24 H 0.1536 -0.0560 0.3273 0.065 Uiso 1 1 calc R . .
C25 C 0.0517(4) 0.1152(3) 0.3919(3) 0.0487(8) Uani 1 1 d . . .
H25 H 0.0332 0.0868 0.4516 0.058 Uiso 1 1 calc R . .
C26 C 0.0052(3) 0.2424(2) 0.3784(2) 0.0343(6) Uani 1 1 d . . .
H26 H -0.0474 0.3005 0.4290 0.041 Uiso 1 1 calc R . .
C31 C -0.0559(3) 0.7697(2) 0.14334(16) 0.0252(5) Uani 1 1 d . . .
C32 C -0.0596(3) 0.8810(2) 0.10305(18) 0.0330(6) Uani 1 1 d . . .
H32 H 0.0128 0.9202 0.1124 0.040 Uiso 1 1 calc R . .
C33 C -0.1675(3) 0.9356(3) 0.04943(19) 0.0426(7) Uani 1 1 d . . .
H33 H -0.1679 1.0115 0.0222 0.051 Uiso 1 1 calc R . .
C34 C -0.2739(3) 0.8808(3) 0.0354(2) 0.0481(8) Uani 1 1 d . . .
H34 H -0.3470 0.9181 -0.0018 0.058 Uiso 1 1 calc R . .
C35 C -0.2733(4) 0.7715(3) 0.0758(2) 0.0530(9) Uani 1 1 d . . .
H35 H -0.3466 0.7331 0.0666 0.064 Uiso 1 1 calc R . .
C36 C -0.1662(3) 0.7171(3) 0.1299(2) 0.0415(7) Uani 1 1 d . . .
H36 H -0.1684 0.6424 0.1584 0.050 Uiso 1 1 calc R . .

loop_
_atom_site_aniso_label
_atom_site_aniso_U_11
_atom_site_aniso_U_22
_atom_site_aniso_U_33
_atom_site_aniso_U_23
_atom_site_aniso_U_13
_atom_site_aniso_U_12
Pd1 0.01887(10) 0.01572(9) 0.01978(9) 0.00338(7) -0.00414(7) -0.00423(7)
Br1 0.02305(13) 0.03289(14) 0.02111(12) 0.00504(10) -0.00277(9) -0.00628(10)
N1 0.0207(10) 0.0200(10) 0.0196(10) 0.0029(8) -0.0048(8) -0.0069(8)
N2 0.0291(12) 0.0207(11) 0.0376(12) 0.0054(9) -0.0048(9) -0.0040(9)
C1 0.0189(11) 0.0198(11) 0.0229(11) -0.0003(9) -0.0009(9) -0.0042(9)
C2 0.0174(11) 0.0219(12) 0.0214(11) 0.0023(9) -0.0038(9) -0.0049(9)
C3 0.0260(13) 0.0248(13) 0.0297(13) 0.0043(10) -0.0074(10) -0.0093(10)
C4 0.0267(13) 0.0361(15) 0.0345(14) 0.0010(11) -0.0087(11) -0.0153(11)
C5 0.0256(13) 0.0398(15) 0.0265(13) 0.0055(11) -0.0100(10) -0.0066(11)
C6 0.0220(12) 0.0252(12) 0.0276(13) 0.0089(10) -0.0041(10) -0.0042(10)
C7 0.0229(12) 0.0175(11) 0.0258(12) 0.0007(9) -0.0024(9) -0.0048(9)
C8 0.0249(12) 0.0213(12) 0.0307(13) 0.0000(10) -0.0082(10) -0.0084(10)
C9 0.0284(12) 0.0195(11) 0.0204(11) 0.0055(9) -0.0078(9) -0.0104(10)
C10 0.0263(12) 0.0157(11) 0.0206(11) 0.0043(9) -0.0077(9) -0.0066(9)
C11 0.0271(13) 0.0239(13) 0.0256(12) 0.0037(10) -0.0037(10) -0.0070(10)
C12 0.0273(13) 0.0192(12) 0.0425(15) 0.0077(11) -0.0020(11) -0.0006(10)
C13 0.0423(16) 0.0245(14) 0.0430(16) 0.0081(12) -0.0020(13) -0.0047(12)
C14 0.0325(16) 0.0409(18) 0.092(3) 0.0211(18) -0.0153(17) -0.0084(14)
C15 0.0511(19) 0.0311(16) 0.0438(17) 0.0005(13) 0.0023(14) 0.0041(14)
C16 0.0219(12) 0.0324(14) 0.0246(12) 0.0077(10) -0.0065(10) -0.0086(10)
O1 0.0506(12) 0.0441(12) 0.0376(11) 0.0122(9) -0.0036(9) -0.0288(10)
C21 0.0250(13) 0.0230(12) 0.0387(14) -0.0016(11) -0.0093(11) -0.0105(10)
C22 0.0328(15) 0.0324(15) 0.0484(17) -0.0066(13) -0.0061(13) -0.0118(12)
C23 0.0377(17) 0.0290(15) 0.083(3) -0.0191(16) -0.0082(17) -0.0089(13)
C24 0.0406(18) 0.0222(15) 0.102(3) 0.0061(17) -0.0202(19) -0.0107(13)
C25 0.0458(18) 0.0369(17) 0.073(2) 0.0210(16) -0.0230(17) -0.0210(14)
C26 0.0351(15) 0.0283(14) 0.0444(16) 0.0040(12) -0.0107(12) -0.0154(12)
C31 0.0224(12) 0.0295(13) 0.0237(12) 0.0085(10) -0.0059(10) -0.0080(10)
C32 0.0359(15) 0.0294(14) 0.0342(14) 0.0106(11) -0.0109(12) -0.0098(11)
C33 0.0456(18) 0.0415(17) 0.0359(16) 0.0199(13) -0.0133(13) -0.0056(14)
C34 0.0341(16) 0.068(2) 0.0380(16) 0.0192(15) -0.0177(13) -0.0058(15)
C35 0.0447(19) 0.077(2) 0.054(2) 0.0229(18) -0.0290(16) -0.0327(18)
C36 0.0430(17) 0.0493(18) 0.0460(17) 0.0213(14) -0.0230(14) -0.0262(14)

loop_
_atom_type_symbol
_atom_type_description
_atom_type_scat_dispersion_real
_atom_type_scat_dispersion_imag
_atom_type_scat_source
C C 0.0033 0.0016 'International Tables Vol C Tables 4.2.6.8 and 6.1.1.4'
H H 0.0000 0.0000 'International Tables Vol C Tables 4.2.6.8 and 6.1.1.4'
N N 0.0061 0.0033 'International Tables Vol C Tables 4.2.6.8 and 6.1.1.4'
O O 0.0106 0.0060 'International Tables Vol C Tables 4.2.6.8 and 6.1.1.4'
Br Br -0.2901 2.4595 'International Tables Vol C Tables 4.2.6.8 and 6.1.1.4'
Pd Pd -0.9988 1.0072 'International Tables Vol C Tables 4.2.6.8 and 6.1.1.4'

loop_
_geom_angle_atom_site_label_1
_geom_angle_atom_site_label_2
_geom_angle_atom_site_label_3
_geom_angle
C11 Pd1 C10 87.37(9)
C11 Pd1 N1 177.66(9)
C10 Pd1 N1 92.74(8)
C11 Pd1 Br1 92.78(7)
C10 Pd1 Br1 175.55(6)
N1 Pd1 Br1 86.94(6)
C7 N1 C8 111.99(18)
C7 N1 Pd1 117.07(14)
C8 N1 Pd1 110.21(14)
C11 N2 C12 175.4(2)
C6 C1 C2 118.7(2)
C6 C1 C7 120.2(2)
C2 C1 C7 121.0(2)
C3 C2 C1 119.1(2)
C3 C2 C9 120.8(2)
C1 C2 C9 120.1(2)
C4 C3 C2 120.8(2)
C5 C4 C3 120.0(2)
C6 C5 C4 119.7(2)
C5 C6 C1 121.5(2)
N1 C7 C1 112.48(18)
N1 C8 C21 114.83(19)
C10 C9 C2 124.3(2)
C10 C9 C16 121.3(2)
C2 C9 C16 114.35(19)
C9 C10 C31 123.8(2)
C9 C10 Pd1 121.76(17)
C31 C10 Pd1 114.27(16)
N2 C11 Pd1 174.9(2)
N2 C12 C14 106.8(2)
N2 C12 C13 107.1(2)
C14 C12 C13 111.6(2)
N2 C12 C15 107.2(2)
C14 C12 C15 112.3(3)
C13 C12 C15 111.6(2)
O1 C16 O2 122.8(3)
O1 C16 O2' 124.4(3)
O2 C16 O2' 17.6(3)
O1 C16 C9 125.9(2)
O2 C16 C9 111.0(2)
O2' C16 C9 108.4(3)
C16 O2 C17 116.4(3)
O2 C17 C18 105.9(4)
C16 O2' C17' 115.8(5)
O2' C17' C18' 107.7(6)
C26 C21 C22 118.7(2)
C26 C21 C8 119.7(2)
C22 C21 C8 121.6(2)
C23 C22 C21 120.4(3)
C24 C23 C22 119.9(3)
C23 C24 C25 120.5(3)
C24 C25 C26 119.7(3)
C21 C26 C25 120.8(3)
C36 C31 C32 117.7(2)
C36 C31 C10 121.2(2)
C32 C31 C10 120.9(2)
C33 C32 C31 120.9(3)
C34 C33 C32 120.5(3)
C33 C34 C35 119.3(3)
C34 C35 C36 120.2(3)
C35 C36 C31 121.2(3)

loop_
_geom_bond_atom_site_label_1
_geom_bond_atom_site_label_2
_geom_bond_distance
Pd1 C11 1.933(2)
Pd1 C10 2.021(2)
Pd1 N1 2.0950(19)
Pd1 Br1 2.5162(3)
N1 C7 1.484(3)
N1 C8 1.496(3)
N2 C11 1.143(3)
N2 C12 1.469(3)
C1 C6 1.393(3)
C1 C2 1.405(3)
C1 C7 1.505(3)
C2 C3 1.397(3)
C2 C9 1.492(3)
C3 C4 1.384(3)
C4 C5 1.379(4)
C5 C6 1.378(3)
C8 C21 1.508(3)
C9 C10 1.328(3)
C9 C16 1.504(3)
C10 C31 1.489(3)
C12 C14 1.516(4)
C12 C13 1.522(4)
C12 C15 1.524(4)
C16 O1 1.204(3)
C16 O2 1.313(4)
C16 O2' 1.398(7)
O2 C17 1.454(6)
C17 C18 1.485(8)
O2' C17' 1.458(10)
C17' C18' 1.559(14)
C21 C26 1.385(4)
C21 C22 1.392(4)
C22 C23 1.391(4)
C23 C24 1.373(5)
C24 C25 1.375(5)
C25 C26 1.391(4)
C31 C36 1.389(3)
C31 C32 1.390(3)
C32 C33 1.387(4)
C33 C34 1.375(4)
C34 C35 1.376(4)
C35 C36 1.386(4)

loop_
_geom_hbond_atom_site_label_D
_geom_hbond_atom_site_label_H
_geom_hbond_atom_site_label_A
_geom_hbond_distance_DH
_geom_hbond_distance_HA
_geom_hbond_distance_DA
_geom_hbond_angle_DHA
_geom_hbond_site_symmetry_A
N1 H01 Br1 0.76(2) 2.88(2) 3.599(2) 158(2) 2_566
C15 H15B Br1 0.98 3.05 3.848(3) 140.0 2_476
